data_1553538
loop_
_publ_author_name
'Mahmood, Qaiser'
'Yue, Erlin'
'Zhang, Wenjuan'
'Solan, Gregory A.'
'Liang, Tongling'
'Sun, Wen-Hua'

_publ_section_title
;
 Bisimino-functionalized dibenzo[a,c]acridines as highly conjugated pincer
 frameworks for palladium(ii): synthesis, characterization and catalytic
 performance in Heck coupling
;
_journal_issue 12
_journal_name_full 'Organic Chemistry Frontiers'
_journal_page_first 1668
_journal_paper_doi 10.1039/C6QO00469E
_journal_volume 3
_journal_year 2016
_chemical_formula_moiety 'C34 H27 Cl N2 O Pd'
_chemical_formula_sum 'C34 H27 Cl N2 O Pd'
_chemical_formula_weight 621.43
_space_group_crystal_system monoclinic
_space_group_IT_number 14
_space_group_name_Hall '-P 2yn'
_space_group_name_H-M_alt 'P 1 21/n 1'
_atom_sites_solution_hydrogens geom
_atom_sites_solution_primary iterative
_atom_sites_solution_secondary difmap
_audit_creation_date 2016-07-25
_audit_creation_method
;
Olex2 1.2
(compiled 2016.02.19 svn.r3266 for OlexSys, GUI svn.r5155)
;
_audit_update_record
;
2016-07-27 deposited with the CCDC.
2016-09-27 downloaded from the CCDC.
;
_cell_angle_alpha 90.00
_cell_angle_beta 92.59(3)
_cell_angle_gamma 90.00
_cell_formula_units_Z 4
_cell_length_a 14.187(3)
_cell_length_b 12.380(3)
_cell_length_c 14.674(3)
_cell_measurement_reflns_used 9905
_cell_measurement_temperature 173.1500
_cell_measurement_theta_max 27.4793
_cell_measurement_theta_min 1.3892
_cell_volume 2574.6(10)
_computing_cell_refinement 'CrystalClear (Rigaku Inc., 2007)'
_computing_data_collection 'CrystalClear (Rigaku Inc., 2007)'
_computing_data_reduction 'CrystalClear (Rigaku Inc., 2007)'
_computing_molecular_graphics 'Olex2 (Dolomanov et al., 2009)'
_computing_publication_material 'Olex2 (Dolomanov et al., 2009)'
_computing_structure_refinement 'ShelXL (Sheldrick, 2015)'
_computing_structure_solution
;
????
;
_diffrn_ambient_temperature 173.1500
_diffrn_detector_area_resol_mean 28.5714
_diffrn_measured_fraction_theta_full 0.997
_diffrn_measured_fraction_theta_max 0.997
_diffrn_measurement_details
;
scan:
	Number of images: 360
	           Slice: -110.0000 - 70.0000
	     Image width: 0.5000
	        Exp time: 2.0000
	   Rotation axis: Omega
	           Omega: 0.0000
	             Chi: 45.0000
	             Phi: 270.0000
	             XTD: 40.0117
	          2theta: -20.9371
scan:
	Number of images: 360
	           Slice: -110.0000 - 70.0000
	     Image width: 0.5000
	        Exp time: 2.0000
	   Rotation axis: Omega
	           Omega: 0.0000
	             Chi: 45.0000
	             Phi: 90.0000
	             XTD: 40.0117
	          2theta: -20.9371
scan:
	Number of images: 328
	           Slice: -110.0000 - 54.0000
	     Image width: 0.5000
	        Exp time: 2.0000
	   Rotation axis: Omega
	           Omega: 0.0000
	             Chi: 45.0000
	             Phi: 0.0000
	             XTD: 40.0117
	          2theta: -20.9371
;
_diffrn_measurement_device
;
Saturn724+ (2x2 bin mode)
;
_diffrn_measurement_device_details
;
AFC10: Fixed Chi 2 circle
;
_diffrn_measurement_device_type 'multiwire proportional'
_diffrn_measurement_method dtprofit.ref
_diffrn_orient_matrix_type d*Trek
_diffrn_orient_matrix_UB_11 -0.0555
_diffrn_orient_matrix_UB_12 0.0426
_diffrn_orient_matrix_UB_13 -0.0091
_diffrn_orient_matrix_UB_21 0.0020
_diffrn_orient_matrix_UB_22 -0.0143
_diffrn_orient_matrix_UB_23 -0.0795
_diffrn_orient_matrix_UB_31 -0.0445
_diffrn_orient_matrix_UB_32 -0.0511
_diffrn_orient_matrix_UB_33 0.0081
_diffrn_radiation_detector CCD
_diffrn_radiation_monochromator Confocal
_diffrn_radiation_type MoK\a
_diffrn_radiation_wavelength 0.71073
_diffrn_reflns_av_R_equivalents 0.0422
_diffrn_reflns_av_unetI/netI 0.0236
_diffrn_reflns_limit_h_max 18
_diffrn_reflns_limit_h_min -18
_diffrn_reflns_limit_k_max 16
_diffrn_reflns_limit_k_min -16
_diffrn_reflns_limit_l_max 19
_diffrn_reflns_limit_l_min -19
_diffrn_reflns_number 32464
_diffrn_reflns_theta_full 27.49
_diffrn_reflns_theta_max 27.49
_diffrn_reflns_theta_min 1.95
_diffrn_source 'Rotating Anode'
_diffrn_source_current 24.0000
_diffrn_source_power 1.2000
_diffrn_source_voltage 50.0000
_exptl_absorpt_coefficient_mu 0.857
_exptl_absorpt_correction_T_max 1.0000
_exptl_absorpt_correction_T_min 0.7647
_exptl_absorpt_correction_type multi-scan
_exptl_crystal_colour red
_exptl_crystal_colour_primary red
_exptl_crystal_density_diffrn 1.603
_exptl_crystal_density_method 'not measured'
_exptl_crystal_description block
_exptl_crystal_F_000 1264
_exptl_crystal_size_max 0.201
_exptl_crystal_size_mid 0.192
_exptl_crystal_size_min 0.119
_refine_diff_density_max 0.637
_refine_diff_density_min -0.580
_refine_diff_density_rms 0.074
_refine_ls_extinction_method none
_refine_ls_goodness_of_fit_ref 1.085
_refine_ls_hydrogen_treatment constr
_refine_ls_matrix_type full
_refine_ls_number_parameters 355
_refine_ls_number_reflns 5894
_refine_ls_number_restraints 0
_refine_ls_restrained_S_all 1.085
_refine_ls_R_factor_all 0.0286
_refine_ls_R_factor_gt 0.0281
_refine_ls_shift/su_max 0.003
_refine_ls_shift/su_mean 0.000
_refine_ls_structure_factor_coef Fsqd
_refine_ls_weighting_details 'calc w=1/[\s^2^(Fo^2^)+(0.0330P)^2^+2.3000P] where P=(Fo^2^+2Fc^2^)/3'
_refine_ls_weighting_scheme calc
_refine_ls_wR_factor_gt 0.0705
_refine_ls_wR_factor_ref 0.0708
_reflns_number_gt 5816
_reflns_number_total 5894
_reflns_threshold_expression >2sigma(I)
_cod_data_source_file c6qo00469e2.cif
_cod_data_source_block Pd4
_cod_original_cell_volume 2574.7(9)
_cod_database_code 1553538
_diffrn_number_total 6179
_olex2_refinement_description
;
1. Fixed Uiso
 At 1.2 times of:
  All C(H) groups, All C(H,H) groups
 At 1.5 times of:
  All C(H,H,H) groups
2.a Secondary CH2 refined with riding coordinates:
 C30(H30A,H30B), C33(H33A,H33B)
2.b Aromatic/amide H refined with riding coordinates:
 C26(H26), C32(H32), C17(H17), C15(H15), C27(H27), C8(H8), C16(H16), C10(H10),
 C9(H9), C2(H2), C4(H4), C7(H7), C28(H28), C3(H3)
2.c Idealised Me refined as rotating group:
 C23(H23A,H23B,H23C), C34(H34A,H34B,H34C), C31(H31A,H31B,H31C)
;
_olex2_submission_special_instructions 'No special instructions were received'

loop_
_space_group_symop_id
_space_group_symop_operation_xyz
1 'x, y, z'
2 '-x+1/2, y+1/2, -z+1/2'
3 '-x, -y, -z'
4 'x-1/2, -y-1/2, z-1/2'

loop_
_atom_site_label
_atom_site_type_symbol
_atom_site_fract_x
_atom_site_fract_y
_atom_site_fract_z
_atom_site_U_iso_or_equiv
_atom_site_adp_type
_atom_site_occupancy
_atom_site_calc_flag
_atom_site_refinement_flags_posn
Pd1 Pd 0.537490(9) 0.446921(10) 0.274700(9) 0.01644(6) Uani 1 d .
Cl1 Cl 0.41827(3) 0.39294(4) 0.17306(3) 0.02634(11) Uani 1 d .
O1 O 0.81914(11) 0.55244(11) 0.68069(10) 0.0269(3) Uani 1 d .
N2 N 0.63922(11) 0.33840(12) 0.22451(10) 0.0189(3) Uani 1 d .
C30 C 0.65641(15) 0.49537(16) 0.07777(14) 0.0273(4) Uani 1 d .
H30A H 0.6335 0.5198 0.1371 0.033 Uiso 1 calc R
H30B H 0.6273 0.5421 0.0295 0.033 Uiso 1 calc R
C22 C 0.71887(13) 0.31630(15) 0.26526(13) 0.0205(4) Uani 1 d .
C26 C 0.57576(14) 0.16570(17) 0.02412(14) 0.0267(4) Uani 1 d .
H26 H 0.5601 0.0926 0.0107 0.032 Uiso 1 calc R
C32 C 0.74054(14) 0.56707(15) 0.64816(13) 0.0199(4) Uani 1 d .
H32 H 0.6944 0.5932 0.6876 0.024 Uiso 1 calc R
C14 C 0.74016(13) 0.45275(13) 0.50426(12) 0.0171(3) Uani 1 d .
C18 C 0.74052(13) 0.34273(14) 0.36308(12) 0.0193(3) Uani 1 d .
C17 C 0.80873(14) 0.27909(15) 0.40741(13) 0.0226(4) Uani 1 d .
H17 H 0.8364 0.2224 0.3741 0.027 Uiso 1 calc R
N1 N 0.62661(10) 0.48949(12) 0.38034(10) 0.0164(3) Uani 1 d .
C15 C 0.80677(13) 0.38050(15) 0.54543(13) 0.0208(4) Uani 1 d .
H15 H 0.8293 0.3925 0.6065 0.025 Uiso 1 calc R
C27 C 0.57854(15) 0.24013(18) -0.04650(14) 0.0277(4) Uani 1 d .
H27 H 0.5641 0.2181 -0.1075 0.033 Uiso 1 calc R
C29 C 0.62557(13) 0.37988(15) 0.06102(13) 0.0218(4) Uani 1 d .
C8 C 0.55695(15) 0.91929(16) 0.61274(14) 0.0257(4) Uani 1 d .
H8 H 0.5358 0.9847 0.6387 0.031 Uiso 1 calc R
C16 C 0.83894(13) 0.29406(15) 0.49864(13) 0.0226(4) Uani 1 d .
H16 H 0.8815 0.2443 0.5277 0.027 Uiso 1 calc R
C13 C 0.70991(13) 0.54728(14) 0.55030(12) 0.0173(3) Uani 1 d .
C12 C 0.64325(12) 0.61519(14) 0.50797(12) 0.0163(3) Uani 1 d .
C19 C 0.70106(13) 0.42962(14) 0.41432(12) 0.0165(3) Uani 1 d .
C23 C 0.79734(15) 0.26044(18) 0.21579(14) 0.0290(4) Uani 1 d .
H23A H 0.7983 0.1835 0.2313 0.044 Uiso 1 calc GR
H23B H 0.8581 0.2931 0.2344 0.044 Uiso 1 calc GR
H23C H 0.7861 0.2689 0.1498 0.044 Uiso 1 calc GR
C10 C 0.67178(14) 0.77805(15) 0.60649(13) 0.0219(4) Uani 1 d .
H10 H 0.7315 0.7493 0.6257 0.026 Uiso 1 calc R
C21 C 0.51091(12) 0.62584(14) 0.39100(12) 0.0167(3) Uani 1 d .
C34 C 0.54918(16) 0.00819(17) 0.16926(17) 0.0333(5) Uani 1 d .
H34A H 0.5897 -0.0260 0.1252 0.050 Uiso 1 calc GR
H34B H 0.4849 0.0147 0.1424 0.050 Uiso 1 calc GR
H34C H 0.5484 -0.0361 0.2246 0.050 Uiso 1 calc GR
C20 C 0.59669(12) 0.57631(14) 0.42669(12) 0.0159(3) Uani 1 d .
C9 C 0.64311(15) 0.87543(16) 0.64194(14) 0.0252(4) Uani 1 d .
H9 H 0.6822 0.9122 0.6861 0.030 Uiso 1 calc R
C2 C 0.38271(13) 0.62042(15) 0.27941(12) 0.0207(4) Uani 1 d .
H2 H 0.3504 0.5885 0.2281 0.025 Uiso 1 calc R
C4 C 0.39153(13) 0.76321(15) 0.39279(13) 0.0224(4) Uani 1 d .
H4 H 0.3652 0.8263 0.4183 0.027 Uiso 1 calc R
C7 C 0.50203(14) 0.86777(16) 0.54594(14) 0.0244(4) Uani 1 d .
H7 H 0.4442 0.8998 0.5249 0.029 Uiso 1 calc R
C11 C 0.61453(13) 0.72071(14) 0.54262(12) 0.0178(3) Uani 1 d .
C1 C 0.46476(13) 0.57334(15) 0.31580(12) 0.0183(3) Uani 1 d .
C28 C 0.60233(15) 0.34616(18) -0.02786(14) 0.0271(4) Uani 1 d .
H28 H 0.6029 0.3970 -0.0763 0.033 Uiso 1 calc R
C3 C 0.34733(13) 0.71454(16) 0.31788(13) 0.0230(4) Uani 1 d .
H3 H 0.2913 0.7459 0.2917 0.028 Uiso 1 calc R
C24 C 0.62182(13) 0.30402(15) 0.13074(12) 0.0200(4) Uani 1 d .
C33 C 0.5869(2) 0.11888(18) 0.19318(16) 0.0414(6) Uani 1 d .
H33A H 0.6500 0.1104 0.2239 0.050 Uiso 1 calc R
H33B H 0.5452 0.1520 0.2377 0.050 Uiso 1 calc R
C5 C 0.47561(13) 0.71947(14) 0.43146(12) 0.0186(3) Uani 1 d .
C25 C 0.59556(14) 0.19630(16) 0.11436(13) 0.0239(4) Uani 1 d .
C6 C 0.52978(13) 0.76894(15) 0.50843(12) 0.0194(3) Uani 1 d .
C31 C 0.76315(19) 0.5079(2) 0.0785(2) 0.0514(7) Uani 1 d .
H31A H 0.7861 0.4842 0.0198 0.077 Uiso 1 calc GR
H31B H 0.7922 0.4637 0.1275 0.077 Uiso 1 calc GR
H31C H 0.7799 0.5839 0.0887 0.077 Uiso 1 calc GR

loop_
_atom_site_aniso_label
_atom_site_aniso_U_11
_atom_site_aniso_U_22
_atom_site_aniso_U_33
_atom_site_aniso_U_23
_atom_site_aniso_U_13
_atom_site_aniso_U_12
Pd1 0.01735(8) 0.01780(8) 0.01409(8) -0.00277(4) -0.00027(5) -0.00042(4)
Cl1 0.0223(2) 0.0362(3) 0.0202(2) -0.01035(18) -0.00272(17) -0.00206(18)
O1 0.0286(8) 0.0283(8) 0.0229(7) -0.0013(5) -0.0093(6) 0.0021(5)
N2 0.0232(8) 0.0154(7) 0.0182(7) -0.0028(6) 0.0027(6) -0.0017(6)
C30 0.0352(11) 0.0216(9) 0.0258(10) -0.0014(8) 0.0085(8) -0.0031(8)
C22 0.0240(9) 0.0165(8) 0.0213(9) -0.0041(7) 0.0023(7) -0.0008(7)
C26 0.0279(10) 0.0253(10) 0.0268(10) -0.0105(8) 0.0004(8) -0.0038(8)
C32 0.0245(9) 0.0182(8) 0.0167(9) 0.0008(6) -0.0012(7) -0.0012(7)
C14 0.0180(8) 0.0169(8) 0.0165(8) 0.0002(6) 0.0013(7) -0.0009(6)
C18 0.0208(9) 0.0167(8) 0.0203(9) -0.0005(7) 0.0011(7) -0.0009(7)
C17 0.0233(9) 0.0170(8) 0.0275(10) -0.0004(7) 0.0019(7) 0.0029(7)
N1 0.0170(7) 0.0161(7) 0.0162(7) -0.0016(5) 0.0003(5) -0.0004(5)
C15 0.0203(9) 0.0221(9) 0.0198(9) 0.0023(7) -0.0012(7) 0.0007(7)
C27 0.0265(10) 0.0378(11) 0.0189(9) -0.0094(8) 0.0015(7) -0.0017(8)
C29 0.0225(9) 0.0220(9) 0.0212(9) -0.0021(7) 0.0057(7) -0.0004(7)
C8 0.0313(11) 0.0205(9) 0.0254(10) -0.0062(8) 0.0035(8) 0.0021(8)
C16 0.0208(9) 0.0196(9) 0.0271(10) 0.0037(7) -0.0016(7) 0.0028(7)
C13 0.0173(8) 0.0191(8) 0.0156(8) 0.0003(6) 0.0006(6) -0.0014(6)
C12 0.0174(8) 0.0168(8) 0.0149(8) 0.0000(6) 0.0015(6) -0.0013(6)
C19 0.0163(8) 0.0166(8) 0.0166(8) 0.0012(6) 0.0002(6) -0.0006(6)
C23 0.0276(10) 0.0323(11) 0.0273(10) -0.0082(8) 0.0023(8) 0.0079(8)
C10 0.0233(9) 0.0218(9) 0.0204(9) -0.0023(7) -0.0009(7) -0.0007(7)
C21 0.0170(8) 0.0178(8) 0.0154(8) 0.0011(6) 0.0008(6) -0.0009(6)
C34 0.0352(12) 0.0218(10) 0.0432(13) -0.0028(9) 0.0062(9) -0.0022(8)
C20 0.0171(8) 0.0161(8) 0.0145(8) 0.0004(6) 0.0018(6) -0.0014(6)
C9 0.0295(10) 0.0228(9) 0.0230(9) -0.0073(7) -0.0007(8) -0.0035(8)
C2 0.0210(9) 0.0242(9) 0.0167(8) 0.0004(7) -0.0011(7) -0.0003(7)
C4 0.0213(9) 0.0198(9) 0.0261(9) 0.0002(7) -0.0001(7) 0.0041(7)
C7 0.0249(9) 0.0212(9) 0.0273(10) -0.0026(7) 0.0011(8) 0.0038(7)
C11 0.0204(8) 0.0175(8) 0.0158(8) -0.0015(6) 0.0021(6) -0.0004(6)
C1 0.0186(8) 0.0208(8) 0.0155(8) -0.0006(7) 0.0013(7) -0.0008(7)
C28 0.0287(10) 0.0337(11) 0.0194(9) -0.0004(8) 0.0064(7) -0.0010(8)
C3 0.0194(9) 0.0251(9) 0.0242(9) 0.0043(7) -0.0028(7) 0.0036(7)
C24 0.0207(9) 0.0220(9) 0.0174(8) -0.0050(7) 0.0022(7) 0.0012(7)
C33 0.0708(18) 0.0246(11) 0.0283(11) 0.0008(9) -0.0040(11) -0.0154(11)
C5 0.0183(8) 0.0186(8) 0.0187(8) 0.0009(7) 0.0006(7) 0.0002(7)
C25 0.0281(10) 0.0218(9) 0.0218(9) -0.0039(7) 0.0013(7) -0.0027(7)
C6 0.0209(9) 0.0179(8) 0.0196(9) -0.0009(7) 0.0024(7) -0.0004(7)
C31 0.0398(14) 0.0293(12) 0.087(2) -0.0147(13) 0.0220(14) -0.0109(10)

loop_
_atom_type_symbol
_atom_type_description
_atom_type_scat_dispersion_real
_atom_type_scat_dispersion_imag
_atom_type_scat_source
C C 0.0033 0.0016 'International Tables Vol C Tables 4.2.6.8 and 6.1.1.4'
H H 0.0000 0.0000 'International Tables Vol C Tables 4.2.6.8 and 6.1.1.4'
Cl Cl 0.1484 0.1585 'International Tables Vol C Tables 4.2.6.8 and 6.1.1.4'
N N 0.0061 0.0033 'International Tables Vol C Tables 4.2.6.8 and 6.1.1.4'
O O 0.0106 0.0060 'International Tables Vol C Tables 4.2.6.8 and 6.1.1.4'
Pd Pd -0.9988 1.0072 'International Tables Vol C Tables 4.2.6.8 and 6.1.1.4'

loop_
_geom_angle_atom_site_label_1
_geom_angle_atom_site_label_2
_geom_angle_atom_site_label_3
_geom_angle
N2 Pd1 Cl1 94.73(5)
N1 Pd1 Cl1 170.39(4)
N1 Pd1 N2 91.11(6)
C1 Pd1 Cl1 92.80(6)
C1 Pd1 N2 166.88(7)
C1 Pd1 N1 82.95(7)
C22 N2 Pd1 124.75(13)
C22 N2 C24 119.19(16)
C24 N2 Pd1 115.12(12)
C29 C30 C31 112.22(18)
N2 C22 C18 122.71(17)
N2 C22 C23 121.46(17)
C18 C22 C23 115.82(17)
C27 C26 C25 121.16(19)
O1 C32 C13 125.18(18)
C15 C14 C13 121.68(17)
C15 C14 C19 119.22(16)
C13 C14 C19 119.09(16)
C17 C18 C22 115.85(17)
C17 C18 C19 117.32(17)
C19 C18 C22 126.77(16)
C18 C17 C16 123.40(18)
C19 N1 Pd1 125.72(12)
C20 N1 Pd1 113.14(12)
C20 N1 C19 120.23(15)
C16 C15 C14 120.92(17)
C28 C27 C26 119.89(18)
C28 C29 C30 119.30(18)
C24 C29 C30 122.63(17)
C24 C29 C28 118.04(18)
C7 C8 C9 119.97(18)
C15 C16 C17 119.43(17)
C14 C13 C32 120.42(16)
C12 C13 C32 119.35(16)
C12 C13 C14 119.82(17)
C13 C12 C20 116.82(16)
C13 C12 C11 125.29(16)
C20 C12 C11 117.83(16)
C14 C19 C18 119.03(16)
N1 C19 C14 119.15(16)
N1 C19 C18 121.81(16)
C9 C10 C11 121.40(18)
C1 C21 C20 116.20(16)
C5 C21 C20 120.61(16)
C5 C21 C1 123.17(16)
N1 C20 C12 123.19(16)
N1 C20 C21 115.81(15)
C12 C20 C21 120.94(16)
C10 C9 C8 119.70(18)
C1 C2 C3 120.35(17)
C3 C4 C5 120.02(18)
C8 C7 C6 121.41(18)
C10 C11 C12 121.35(17)
C10 C11 C6 118.69(17)
C6 C11 C12 119.89(16)
C21 C1 Pd1 111.76(13)
C2 C1 Pd1 130.82(14)
C2 C1 C21 117.24(17)
C27 C28 C29 121.03(19)
C4 C3 C2 121.83(17)
C29 C24 N2 119.26(16)
C29 C24 C25 122.31(17)
C25 C24 N2 118.29(17)
C34 C33 C25 116.02(19)
C21 C5 C4 117.34(17)
C21 C5 C6 118.96(16)
C4 C5 C6 123.64(17)
C26 C25 C24 117.51(18)
C26 C25 C33 122.34(18)
C24 C25 C33 120.13(17)
C7 C6 C11 118.53(17)
C7 C6 C5 121.16(17)
C11 C6 C5 120.21(16)

loop_
_geom_bond_atom_site_label_1
_geom_bond_atom_site_label_2
_geom_bond_distance
Pd1 Cl1 2.3030(8)
Pd1 N2 2.1276(16)
Pd1 N1 2.0254(16)
Pd1 C1 1.9834(19)
O1 C32 1.207(2)
N2 C22 1.284(2)
N2 C24 1.451(2)
C30 C29 1.512(3)
C30 C31 1.522(3)
C22 C18 1.491(3)
C22 C23 1.522(3)
C26 C27 1.389(3)
C26 C25 1.394(3)
C32 C13 1.501(3)
C14 C15 1.416(3)
C14 C13 1.427(2)
C14 C19 1.437(3)
C18 C17 1.387(3)
C18 C19 1.440(2)
C17 C16 1.399(3)
N1 C19 1.366(2)
N1 C20 1.351(2)
C15 C16 1.361(3)
C27 C28 1.380(3)
C29 C28 1.395(3)
C29 C24 1.392(3)
C8 C9 1.387(3)
C8 C7 1.381(3)
C13 C12 1.391(2)
C12 C20 1.421(2)
C12 C11 1.466(2)
C10 C9 1.381(3)
C10 C11 1.405(3)
C21 C20 1.440(2)
C21 C1 1.416(2)
C21 C5 1.405(2)
C34 C33 1.507(3)
C2 C1 1.387(3)
C2 C3 1.398(3)
C4 C3 1.379(3)
C4 C5 1.406(3)
C7 C6 1.405(3)
C11 C6 1.414(3)
C24 C25 1.403(3)
C33 C25 1.511(3)
C5 C6 1.471(3)
